data_7219401
loop_
_publ_author_name
'Katam, Srinivas'
'Suresh, Paladugu'
'Chatla, Naga Babu'
'Arruri, Sathyanarayana'
'Ganesan, Prabusankar'

_publ_section_title
;
 Heavier chalcogenone complexes of bismuth(III)trihalides: Potential
 catalysts for acylative cleavage of cyclic ethers
;
_journal_name_full 'RSC Adv.'
_journal_paper_doi 10.1039/C4RA17144F
_journal_year 2015
_chemical_formula_moiety 'C27 H36 Bi Br3 N2 Se, C H2 Cl2'
_chemical_formula_sum 'C28 H38 Bi Br3 Cl2 N2 Se'
_chemical_formula_weight 1001.18
_space_group_crystal_system monoclinic
_space_group_IT_number 14
_space_group_name_Hall '-P 2ybc'
_space_group_name_H-M_alt 'P 1 21/c 1'
_symmetry_space_group_name_Hall '-P 2ybc'
_symmetry_space_group_name_H-M 'P 1 21/c 1'
_audit_creation_date 2013-11-23
_audit_creation_method
;
  Olex2 1.1
  (compiled Nov  1 2011 20:42:30, GUI svn.r3906)
;
_audit_update_record
;
2014-05-01 deposited with the CCDC.
2015-01-22 downloaded from the CCDC.
;
_cell_angle_alpha 90
_cell_angle_beta 103.228(2)
_cell_angle_gamma 90
_cell_formula_units_Z 4
_cell_length_a 10.7722(2)
_cell_length_b 16.3835(3)
_cell_length_c 20.0651(4)
_cell_measurement_reflns_used 7451
_cell_measurement_temperature 150.01(10)
_cell_measurement_theta_max 70.6416
_cell_measurement_theta_min 3.5181
_cell_volume 3447.26(12)
_computing_cell_refinement
;
CrysAlisPro, Agilent Technologies,
Version 1.171.35.19 (release 27-10-2011 CrysAlis171 .NET)
(compiled Oct 27 2011,15:02:11)
;
_computing_data_collection
;
CrysAlisPro, Agilent Technologies,
Version 1.171.35.19 (release 27-10-2011 CrysAlis171 .NET)
(compiled Oct 27 2011,15:02:11)
;
_computing_data_reduction
;
CrysAlisPro, Agilent Technologies,
Version 1.171.35.19 (release 27-10-2011 CrysAlis171 .NET)
(compiled Oct 27 2011,15:02:11)
;
_computing_molecular_graphics
;
O. V. Dolomanov, L. J. Bourhis, R. J. Gildea, J. A. K. Howard and H. Puschmann,
OLEX2: a complete structure solution, refinement and analysis program.
J. Appl. Cryst. (2009). 42, 339-341.
;
_computing_publication_material
;
O. V. Dolomanov, L. J. Bourhis, R. J. Gildea, J. A. K. Howard and H. Puschmann,
OLEX2: a complete structure solution, refinement and analysis program.
J. Appl. Cryst. (2009). 42, 339-341.
;
_computing_structure_refinement
;
olex2.refine (L.J. Bourhis, O.V. Dolomanov, R.J. Gildea, J.A.K. Howard,
H. Puschmann, in preparation, 2011)
;
_diffrn_ambient_temperature 150.01(10)
_diffrn_detector_area_resol_mean 16.1293
_diffrn_measured_fraction_theta_full 0.981582
_diffrn_measured_fraction_theta_max 0.981582
_diffrn_measurement_details
;
  1 omega  -35.00    0.00   1.0000    1.5000
omega____ theta____ kappa____ phi______ frames
    -        0.0000  123.0000 -105.0000 35

  2 omega  -62.00  -11.00   1.0000    1.5000
omega____ theta____ kappa____ phi______ frames
    -      -33.5000   77.0000 -180.0000 51

  3 omega   -4.00   28.00   1.0000    1.5000
omega____ theta____ kappa____ phi______ frames
    -      -33.5000   77.0000 -180.0000 32

  4 omega    0.00   26.00   1.0000    1.5000
omega____ theta____ kappa____ phi______ frames
    -      -33.5000   38.0000  -30.0000 26

  5 omega    7.00   71.00   1.0000    1.5000
omega____ theta____ kappa____ phi______ frames
    -       54.0000  -57.0000   30.0000 64

  6 omega   61.00  117.00   1.0000    1.5000
omega____ theta____ kappa____ phi______ frames
    -       54.0000   57.0000  150.0000 56

  7 omega   23.00   95.00   1.0000    1.5000
omega____ theta____ kappa____ phi______ frames
    -       54.0000 -125.0000    0.0000 72

  8 omega   45.00  117.00   1.0000    1.5000
omega____ theta____ kappa____ phi______ frames
    -       54.0000   57.0000 -150.0000 72

  9 omega   44.00  133.00   1.0000    1.5000
omega____ theta____ kappa____ phi______ frames
    -      108.0000  -77.0000    0.0000 89

 10 omega   51.00   92.00   1.0000    1.5000
omega____ theta____ kappa____ phi______ frames
    -      108.0000  -50.0000   90.0000 41

 11 omega   40.00   80.00   1.0000    1.5000
omega____ theta____ kappa____ phi______ frames
    -      108.0000  -25.0000   90.0000 40

 12 omega   41.00   73.00   1.0000    1.5000
omega____ theta____ kappa____ phi______ frames
    -      108.0000  -25.0000   60.0000 32

 13 omega   67.00   92.00   1.0000    1.5000
omega____ theta____ kappa____ phi______ frames
    -      108.0000  -25.0000  -60.0000 25

 14 omega   36.00   68.00   1.0000    1.5000
omega____ theta____ kappa____ phi______ frames
    -      108.0000  -25.0000 -120.0000 32

 15 omega   59.00   88.00   1.0000    1.5000
omega____ theta____ kappa____ phi______ frames
    -      108.0000  -38.0000 -180.0000 29

 16 omega   40.00   98.00   1.0000    1.5000
omega____ theta____ kappa____ phi______ frames
    -      108.0000  -50.0000  150.0000 58

 17 omega   38.00   72.00   1.0000    1.5000
omega____ theta____ kappa____ phi______ frames
    -      108.0000  -25.0000  -90.0000 34

 18 omega   61.00  113.00   1.0000    1.5000
omega____ theta____ kappa____ phi______ frames
    -      108.0000 -111.0000  -90.0000 52

 19 omega   51.00   92.00   1.0000    1.5000
omega____ theta____ kappa____ phi______ frames
    -      108.0000  -38.0000    0.0000 41

 20 omega   39.00  104.00   1.0000    1.5000
omega____ theta____ kappa____ phi______ frames
    -      108.0000  -50.0000 -120.0000 65
;
_diffrn_measurement_device_type 'SuperNova, Dual, Cu at zero, Eos'
_diffrn_measurement_method '\w scans'
_diffrn_orient_matrix_UB_11 0.0083036000
_diffrn_orient_matrix_UB_12 0.0525869000
_diffrn_orient_matrix_UB_13 0.0645688000
_diffrn_orient_matrix_UB_21 -0.0698418000
_diffrn_orient_matrix_UB_22 0.0699778000
_diffrn_orient_matrix_UB_23 -0.0446345000
_diffrn_orient_matrix_UB_31 -0.1288484000
_diffrn_orient_matrix_UB_32 -0.0345018000
_diffrn_orient_matrix_UB_33 0.0078227000
_diffrn_radiation_monochromator mirror
_diffrn_radiation_type 'Cu K\a'
_diffrn_radiation_wavelength 1.5418
_diffrn_reflns_av_R_equivalents 0.0399
_diffrn_reflns_av_unetI/netI 0.0443
_diffrn_reflns_limit_h_max 8
_diffrn_reflns_limit_h_min -13
_diffrn_reflns_limit_k_max 16
_diffrn_reflns_limit_k_min -20
_diffrn_reflns_limit_l_max 24
_diffrn_reflns_limit_l_min -22
_diffrn_reflns_number 14315
_diffrn_reflns_theta_full 70.762520
_diffrn_reflns_theta_max 70.76
_diffrn_reflns_theta_min 3.52
_diffrn_source 'SuperNova (Cu) X-ray Source'
_diffrn_source_current n/a
_diffrn_source_voltage n/a
_exptl_absorpt_coefficient_mu 16.890
_exptl_absorpt_correction_T_max 1.00000
_exptl_absorpt_correction_T_min 0.18629
_exptl_absorpt_correction_type multi-scan
_exptl_absorpt_process_details
;
CrysAlisPro, Agilent Technologies,
Version 1.171.35.19 (release 27-10-2011 CrysAlis171 .NET)
(compiled Oct 27 2011,15:02:11)
Empirical absorption correction using spherical harmonics,
 implemented in SCALE3 ABSPACK scaling algorithm.
;
_exptl_crystal_colour 'reddish brown'
_exptl_crystal_colour_modifier reddish
_exptl_crystal_colour_primary brown
_exptl_crystal_density_diffrn 1.9289
_exptl_crystal_description needle
_exptl_crystal_F_000 1884.0418
_exptl_crystal_size_max 0.26
_exptl_crystal_size_mid 0.2
_exptl_crystal_size_min 0.08
_refine_diff_density_max 5.305794
_refine_diff_density_min -2.778693
_refine_diff_density_rms 0.247891
_refine_ls_d_res_high 0.816513
_refine_ls_d_res_low 12.552525
_refine_ls_goodness_of_fit_ref 1.033522
_refine_ls_hydrogen_treatment mixed
_refine_ls_matrix_type full
_refine_ls_number_constraints 59
_refine_ls_number_parameters 342
_refine_ls_number_reflns 6502
_refine_ls_number_restraints 0
_refine_ls_restrained_S_all 1.033522
_refine_ls_R_factor_all 0.059270
_refine_ls_R_factor_gt 0.055031
_refine_ls_shift/su_max 0.4444
_refine_ls_shift/su_mean 0.0081
_refine_ls_structure_factor_coef Fsqd
_refine_ls_weighting_details 'w=1/[\s^2^(Fo^2^)+(0.1045P)^2^+9.3305P] where P=(Fo^2^+2Fc^2^)/3'
_refine_ls_weighting_scheme calc
_refine_ls_wR_factor_ref 0.156362
_reflns_Friedel_coverage 0.0
_reflns_limit_h_max 12
_reflns_limit_h_min -13
_reflns_limit_k_max 20
_reflns_limit_k_min 0
_reflns_limit_l_max 24
_reflns_limit_l_min 0
_reflns_number_gt 5865
_reflns_number_total 6502
_reflns_threshold_expression I>=2u(I)
_cod_data_source_file c4ra17144f2.cif
_cod_data_source_block 9
_cod_original_cell_volume 3447.26(13)
_cod_database_code 7219401
_chemical_oxdiff_formula 'C20 H20 N2 Bi Br3'
_reflns_odcompleteness_completeness 99.92
_reflns_odcompleteness_iscentric 1
_reflns_odcompleteness_theta 66.97

loop_
_space_group_symop_id
_space_group_symop_operation_xyz
1 x,y,z
2 -x,y+1/2,-z+1/2
3 -x,-y,-z
4 x,-y-1/2,z-1/2

loop_
_atom_site_label
_atom_site_type_symbol
_atom_site_fract_x
_atom_site_fract_y
_atom_site_fract_z
_atom_site_U_iso_or_equiv
_atom_site_adp_type
_atom_site_occupancy
_atom_site_refinement_flags_posn
Bi1 Bi 0.71550(3) 0.672708(16) 0.034691(13) 0.03087(13) Uani 1.000000 .
Br1 Br 0.84217(9) 0.76332(6) 0.13504(4) 0.0473(2) Uani 1.000000 .
Br2 Br 0.80919(10) 0.53196(6) 0.10376(5) 0.0563(3) Uani 1.000000 .
Br3 Br 0.50752(9) 0.67494(5) 0.08235(5) 0.0425(2) Uani 1.000000 .
Se1 Se 0.70597(9) 0.83850(4) -0.02742(4) 0.0330(2) Uani 1.000000 .
Cl1 Cl 1.1499(7) 0.8369(2) -0.2300(2) 0.137(2) Uani 1.000000 .
Cl2 Cl 1.2128(15) 0.8360(3) -0.3588(8) 0.368(10) Uani 1.000000 .
N1 N 0.6581(5) 0.7668(3) -0.1636(3) 0.0241(11) Uani 1.000000 .
N2 N 0.6641(5) 0.8984(3) -0.1644(3) 0.0256(11) Uani 1.000000 .
C1 C 0.6723(7) 0.8332(4) -0.1225(4) 0.0280(15) Uani 1.000000 .
C2 C 0.6393(7) 0.7910(5) -0.2319(3) 0.0307(15) Uani 1.000000 .
H2 H 0.6263(7) 0.7571(5) -0.2700(3) 0.0368(18) Uiso 1.000000 R
C3 C 0.6437(7) 0.8729(5) -0.2316(3) 0.0307(15) Uani 1.000000 .
H3 H 0.6347(7) 0.9064(5) -0.2699(3) 0.0368(18) Uiso 1.000000 R
C4 C 0.6806(7) 0.9820(4) -0.1394(3) 0.0266(14) Uani 1.000000 .
C5 C 0.8007(7) 1.0144(5) -0.1270(4) 0.0327(15) Uani 1.000000 .
C6 C 0.8159(8) 1.0932(5) -0.0973(4) 0.0377(17) Uani 1.000000 .
H6 H 0.8956(8) 1.1180(5) -0.0876(4) 0.045(2) Uiso 1.000000 R
C7 C 0.7124(8) 1.1333(5) -0.0826(4) 0.0413(18) Uani 1.000000 .
H7 H 0.7247(8) 1.1843(5) -0.0617(4) 0.050(2) Uiso 1.000000 R
C8 C 0.5931(8) 1.1006(5) -0.0978(4) 0.0380(17) Uani 1.000000 .
H8 H 0.5252(8) 1.1298(5) -0.0882(4) 0.046(2) Uiso 1.000000 R
C9 C 0.5718(7) 1.0225(5) -0.1282(3) 0.0301(14) Uani 1.000000 .
C10 C 0.4381(7) 0.9866(5) -0.1481(4) 0.0327(15) Uani 1.000000 .
H10 H 0.4439(7) 0.9331(5) -0.1690(4) 0.0393(18) Uiso 1.000000 R
C11 C 0.3515(8) 1.0415(7) -0.2018(5) 0.052(2) Uani 1.000000 .
H11a H 0.338(6) 1.0926(19) -0.1811(11) 0.079(3) Uiso 1.000000 G
H11b H 0.392(3) 1.051(4) -0.2391(19) 0.079(3) Uiso 1.000000 G
H11c H 0.271(3) 1.015(2) -0.219(3) 0.079(3) Uiso 1.000000 G
C12 C 0.3815(9) 0.9743(7) -0.0860(5) 0.056(2) Uani 1.000000 .
C13 C 0.9155(7) 0.9708(5) -0.1430(4) 0.0366(16) Uani 1.000000 .
H13 H 0.8833(7) 0.9208(5) -0.1679(4) 0.044(2) Uiso 1.000000 R
C14 C 0.9769(10) 1.0212(7) -0.1902(5) 0.056(2) Uani 1.000000 .
H14a H 0.914(2) 1.034(4) -0.2312(18) 0.084(4) Uiso 1.000000 G
H14b H 1.010(7) 1.071(2) -0.1675(16) 0.084(4) Uiso 1.000000 G
H14c H 1.045(5) 0.991(2) -0.202(3) 0.084(4) Uiso 1.000000 G
C15 C 1.0113(9) 0.9446(8) -0.0787(5) 0.061(3) Uani 1.000000 .
H15a H 1.055(5) 0.9918(9) -0.056(2) 0.092(4) Uiso 1.000000 G
H15b H 0.9676(13) 0.917(4) -0.0483(19) 0.092(4) Uiso 1.000000 G
H15c H 1.072(5) 0.908(4) -0.0907(7) 0.092(4) Uiso 1.000000 G
C16 C 0.6638(7) 0.6834(4) -0.1390(3) 0.0271(14) Uani 1.000000 .
C17 C 0.7823(8) 0.6457(5) -0.1194(4) 0.0328(15) Uani 1.000000 .
C18 C 0.7849(8) 0.5668(5) -0.0939(4) 0.0367(16) Uani 1.000000 .
H18 H 0.8625(8) 0.5397(5) -0.0805(4) 0.044(2) Uiso 1.000000 R
C19 C 0.6741(8) 0.5277(5) -0.0880(4) 0.0385(17) Uani 1.000000 .
H19 H 0.6781(8) 0.4751(5) -0.0701(4) 0.046(2) Uiso 1.000000 R
C20 C 0.5577(8) 0.5661(4) -0.1086(4) 0.0336(15) Uani 1.000000 .
H20 H 0.4839(8) 0.5390(4) -0.1045(4) 0.0403(19) Uiso 1.000000 R
C21 C 0.5487(7) 0.6458(5) -0.1359(4) 0.0302(14) Uani 1.000000 .
C22 C 0.4198(8) 0.6861(5) -0.1608(4) 0.0324(16) Uani 1.000000 .
H22 H 0.4341(8) 0.7390(5) -0.1807(4) 0.0389(19) Uiso 1.000000 R
C23 C 0.3543(8) 0.7023(7) -0.1028(4) 0.050(2) Uani 1.000000 .
H23a H 0.330(6) 0.6514(7) -0.086(2) 0.075(3) Uiso 1.000000 G
H23b H 0.412(2) 0.731(4) -0.0667(16) 0.075(3) Uiso 1.000000 G
H23c H 0.280(4) 0.735(4) -0.1193(10) 0.075(3) Uiso 1.000000 G
C24 C 0.3359(8) 0.6358(6) -0.2168(4) 0.043(2) Uani 1.000000 .
H24a H 0.383(2) 0.620(4) -0.2499(19) 0.064(3) Uiso 1.000000 G
H24b H 0.308(5) 0.588(2) -0.1972(6) 0.064(3) Uiso 1.000000 G
H24c H 0.263(3) 0.6674(16) -0.239(2) 0.064(3) Uiso 1.000000 G
C25 C 0.9048(8) 0.6882(5) -0.1243(5) 0.0394(18) Uani 1.000000 .
H25 H 0.8840(8) 0.7451(5) -0.1374(5) 0.047(2) Uiso 1.000000 R
C26 C 1.0041(9) 0.6886(7) -0.0566(5) 0.055(2) Uani 1.000000 .
H26a H 0.970(3) 0.715(4) -0.0223(11) 0.083(4) Uiso 1.000000 G
H26b H 1.026(6) 0.6334(7) -0.043(2) 0.083(4) Uiso 1.000000 G
H26c H 1.079(3) 0.717(4) -0.0622(12) 0.083(4) Uiso 1.000000 G
C27 C 0.9589(8) 0.6489(6) -0.1804(4) 0.0442(19) Uani 1.000000 .
H27a H 0.976(6) 0.5923(12) -0.1700(19) 0.066(3) Uiso 1.000000 G
H27b H 0.898(3) 0.654(4) -0.2235(7) 0.066(3) Uiso 1.000000 G
H27c H 1.037(4) 0.676(3) -0.183(2) 0.066(3) Uiso 1.000000 G
C28 C 1.1242(13) 0.8787(11) -0.3123(6) 0.086(4) Uani 1.000000 .
H12a H 0.436(4) 0.939(4) -0.0538(18) 0.085(4) Uiso 1.000000 G
H12b H 0.374(7) 1.0261(8) -0.065(2) 0.085(4) Uiso 1.000000 G
H12c H 0.299(3) 0.950(4) -0.1002(7) 0.085(4) Uiso 1.000000 G
H28a H 1.046(5) 0.850(5) -0.3319(14) 0.103(5) Uiso 1.000000 R
H28b H 1.175(8) 0.928(3) -0.300(2) 0.103(5) Uiso 1.000000 R

loop_
_atom_site_aniso_label
_atom_site_aniso_U_11
_atom_site_aniso_U_22
_atom_site_aniso_U_33
_atom_site_aniso_U_12
_atom_site_aniso_U_13
_atom_site_aniso_U_23
Bi1 0.0414(2) 0.02395(19) 0.02598(18) 0.00066(10) 0.00501(13) 0.00106(9)
Br1 0.0605(6) 0.0434(5) 0.0328(4) -0.0101(4) -0.0003(4) -0.0038(3)
Br2 0.0657(6) 0.0356(5) 0.0605(6) 0.0088(4) -0.0005(5) 0.0167(4)
Br3 0.0439(5) 0.0458(5) 0.0371(4) -0.0001(3) 0.0081(4) 0.0029(3)
Se1 0.0545(5) 0.0210(4) 0.0228(4) -0.0018(3) 0.0078(3) -0.0006(3)
Cl1 0.254(7) 0.0499(19) 0.078(2) 0.013(3) -0.025(3) 0.0073(15)
Cl2 0.62(2) 0.067(3) 0.63(2) -0.003(6) 0.58(2) -0.008(6)
N1 0.033(3) 0.021(3) 0.020(2) -0.001(2) 0.007(2) -0.001(2)
N2 0.033(3) 0.020(3) 0.024(3) 0.003(2) 0.006(2) 0.003(2)
C1 0.032(4) 0.020(3) 0.032(4) 0.001(3) 0.009(3) 0.001(2)
C2 0.037(4) 0.033(4) 0.020(3) 0.001(3) 0.004(3) 0.000(3)
C3 0.040(4) 0.030(4) 0.022(3) 0.002(3) 0.005(3) 0.002(3)
C4 0.037(4) 0.021(3) 0.020(3) 0.006(3) 0.003(3) 0.004(2)
C5 0.036(4) 0.031(4) 0.028(3) 0.004(3) 0.001(3) 0.011(3)
C6 0.038(4) 0.029(4) 0.042(4) -0.011(3) 0.002(3) -0.001(3)
C7 0.052(5) 0.026(4) 0.043(4) 0.002(3) 0.005(4) -0.006(3)
C8 0.048(4) 0.024(4) 0.041(4) 0.002(3) 0.008(3) -0.005(3)
C9 0.034(4) 0.027(4) 0.030(3) 0.002(3) 0.007(3) -0.000(3)
C10 0.031(4) 0.031(4) 0.034(4) -0.001(3) 0.005(3) -0.003(3)
C11 0.035(4) 0.062(6) 0.056(5) 0.002(4) 0.002(4) 0.009(5)
C12 0.052(5) 0.066(7) 0.055(5) -0.016(5) 0.023(4) -0.004(5)
C13 0.030(4) 0.039(4) 0.041(4) -0.008(3) 0.007(3) 0.000(3)
C14 0.053(5) 0.056(6) 0.064(6) 0.004(5) 0.022(5) 0.016(5)
C15 0.044(5) 0.086(8) 0.051(5) 0.024(5) 0.008(4) 0.022(5)
C16 0.037(4) 0.019(3) 0.023(3) -0.002(3) 0.002(3) -0.002(2)
C17 0.042(4) 0.022(3) 0.033(3) 0.002(3) 0.004(3) -0.003(3)
C18 0.042(4) 0.027(4) 0.038(4) 0.006(3) 0.003(3) -0.001(3)
C19 0.057(5) 0.020(4) 0.037(4) 0.000(3) 0.008(4) 0.002(3)
C20 0.047(4) 0.017(3) 0.035(3) -0.005(3) 0.005(3) 0.001(3)
C21 0.032(4) 0.027(4) 0.030(3) -0.006(3) 0.004(3) 0.001(3)
C22 0.038(4) 0.033(4) 0.024(3) -0.009(3) 0.001(3) -0.001(3)
C23 0.040(4) 0.070(7) 0.039(4) 0.013(4) 0.007(4) -0.002(4)
C24 0.036(4) 0.055(5) 0.032(4) 0.000(4) -0.003(3) -0.016(4)
C25 0.033(4) 0.029(4) 0.055(5) 0.005(3) 0.007(4) -0.001(4)
C26 0.039(5) 0.073(7) 0.054(5) -0.014(5) 0.011(4) -0.021(5)
C27 0.040(4) 0.054(5) 0.039(4) 0.003(4) 0.010(3) 0.004(4)
C28 0.075(8) 0.109(12) 0.068(7) -0.021(8) 0.005(6) -0.004(7)

loop_
_atom_type_symbol
_atom_type_scat_dispersion_real
_atom_type_scat_dispersion_imag
_atom_type_scat_source
C 0.01920 0.00962 'International Tables Volume C Table 6.1.1.4 (pp. 500-502)'
Cl 0.36843 0.69943 'International Tables Volume C Table 6.1.1.4 (pp. 500-502)'
H 0.00000 0.00000 'International Tables Volume C Table 6.1.1.4 (pp. 500-502)'
Bi -3.68252 9.31182 'International Tables Volume C Table 6.1.1.4 (pp. 500-502)'
N 0.03256 0.01839 'International Tables Volume C Table 6.1.1.4 (pp. 500-502)'
Br -0.67402 1.33011 'International Tables Volume C Table 6.1.1.4 (pp. 500-502)'
Se -0.79210 1.18296 'International Tables Volume C Table 6.1.1.4 (pp. 500-502)'

loop_
_geom_angle_atom_site_label_1
_geom_angle_atom_site_label_2
_geom_angle_atom_site_label_3
_geom_angle
Br2 Bi1 Br1 91.21(3)
Br3 Bi1 Br1 92.86(3)
Br3 Bi1 Br2 94.19(3)
Se1 Bi1 Br1 76.53(3)
Se1 Bi1 Br2 160.92(3)
Se1 Bi1 Br3 100.88(3)
C1 Se1 Bi1 111.5(2)
C2 N1 C1 109.9(6)
C16 N1 C1 124.0(5)
C16 N1 C2 126.0(6)
C3 N2 C1 110.0(6)
C4 N2 C1 123.1(5)
C4 N2 C3 126.9(6)
N1 C1 Se1 129.2(5)
N2 C1 Se1 124.8(5)
N2 C1 N1 105.9(6)
H2 C2 N1 126.8(4)
C3 C2 N1 106.5(6)
C3 C2 H2 126.8(4)
C2 C3 N2 107.6(6)
H3 C3 N2 126.2(4)
H3 C3 C2 126.2(4)
C5 C4 N2 117.7(6)
C9 C4 N2 117.2(6)
C9 C4 C5 125.1(7)
C6 C5 C4 116.4(7)
C13 C5 C4 123.9(7)
C13 C5 C6 119.7(7)
H6 C6 C5 119.9(5)
C7 C6 C5 120.2(7)
C7 C6 H6 119.9(5)
H7 C7 C6 119.0(5)
C8 C7 C6 122.0(7)
C8 C7 H7 119.0(5)
H8 C8 C7 119.8(5)
C9 C8 C7 120.3(7)
C9 C8 H8 119.8(5)
C8 C9 C4 115.9(7)
C10 C9 C4 123.3(6)
C10 C9 C8 120.8(7)
H10 C10 C9 108.0(4)
C11 C10 C9 110.0(7)
C11 C10 H10 108.0(5)
C12 C10 C9 111.7(6)
C12 C10 H10 108.0(5)
C12 C10 C11 111.0(7)
H11a C11 C10 109.5
H11b C11 C10 109.5
H11b C11 H11a 109.5
H11c C11 C10 109.5
H11c C11 H11a 109.5
H11c C11 H11b 109.5
H12a C12 C10 109.5
H12b C12 C10 109.5
H12b C12 H12a 109.5
H12c C12 C10 109.5
H12c C12 H12a 109.5
H12c C12 H12b 109.5
H13 C13 C5 106.9(4)
C14 C13 C5 111.5(7)
C14 C13 H13 106.9(5)
C15 C13 C5 112.3(7)
C15 C13 H13 106.9(6)
C15 C13 C14 112.1(7)
H14a C14 C13 109.5
H14b C14 C13 109.5
H14b C14 H14a 109.5
H14c C14 C13 109.5
H14c C14 H14a 109.5
H14c C14 H14b 109.5
H15a C15 C13 109.5
H15b C15 C13 109.5
H15b C15 H15a 109.5
H15c C15 C13 109.5
H15c C15 H15a 109.5
H15c C15 H15b 109.5
C17 C16 N1 118.6(7)
C21 C16 N1 117.5(6)
C21 C16 C17 123.9(7)
C18 C17 C16 117.2(7)
C25 C17 C16 122.3(7)
C25 C17 C18 120.5(7)
H18 C18 C17 119.4(5)
C19 C18 C17 121.2(7)
C19 C18 H18 119.4(5)
H19 C19 C18 119.8(5)
C20 C19 C18 120.4(7)
C20 C19 H19 119.8(4)
H20 C20 C19 119.5(4)
C21 C20 C19 121.1(7)
C21 C20 H20 119.5(4)
C20 C21 C16 116.2(7)
C22 C21 C16 123.2(7)
C22 C21 C20 120.5(7)
H22 C22 C21 107.6(4)
C23 C22 C21 112.0(6)
C23 C22 H22 107.6(5)
C24 C22 C21 110.7(7)
C24 C22 H22 107.6(5)
C24 C22 C23 111.2(7)
H23a C23 C22 109.5
H23b C23 C22 109.5
H23b C23 H23a 109.5
H23c C23 C22 109.5
H23c C23 H23a 109.5
H23c C23 H23b 109.5
H24a C24 C22 109.5
H24b C24 C22 109.5
H24b C24 H24a 109.5
H24c C24 C22 109.5
H24c C24 H24a 109.5
H24c C24 H24b 109.5
H25 C25 C17 107.8(4)
C26 C25 C17 112.8(7)
C26 C25 H25 107.8(5)
C27 C25 C17 109.9(7)
C27 C25 H25 107.8(5)
C27 C25 C26 110.5(7)
H26a C26 C25 109.5
H26b C26 C25 109.5
H26b C26 H26a 109.5
H26c C26 C25 109.5
H26c C26 H26a 109.5
H26c C26 H26b 109.5
H27a C27 C25 109.5
H27b C27 C25 109.5
H27b C27 H27a 109.5
H27c C27 C25 109.5
H27c C27 H27a 109.5
H27c C27 H27b 109.5
Cl2 C28 Cl1 112.6(11)
H28a C28 Cl1 97(4)
H28a C28 Cl2 97(4)
H28b C28 Cl1 97(3)
H28b C28 Cl2 97(3)
H28b C28 H28a 154(13)

loop_
_geom_bond_atom_site_label_1
_geom_bond_atom_site_label_2
_geom_bond_distance
Bi1 Br1 2.6196(9)
Bi1 Br2 2.7598(9)
Bi1 Br3 2.6298(10)
Bi1 Se1 2.9804(8)
Se1 C1 1.861(8)
Cl1 C28 1.751(14)
Cl2 C28 1.636(15)
N1 C1 1.352(9)
N1 C2 1.396(8)
N1 C16 1.450(8)
N2 C1 1.349(9)
N2 C3 1.382(8)
N2 C4 1.456(9)
C2 H2 0.9300
C2 C3 1.341(11)
C3 H3 0.9300
C4 C5 1.368(11)
C4 C9 1.408(10)
C5 C6 1.415(11)
C5 C13 1.525(11)
C6 H6 0.9300
C6 C7 1.382(12)
C7 H7 0.9300
C7 C8 1.362(12)
C8 H8 0.9300
C8 C9 1.414(10)
C9 C10 1.522(10)
C10 H10 0.9800
C10 C11 1.544(11)
C10 C12 1.520(11)
C11 H11a 0.9600
C11 H11b 0.9600
C11 H11c 0.9600
C12 H12a 0.9600
C12 H12b 0.9600
C12 H12c 0.9600
C13 H13 0.9800
C13 C14 1.517(11)
C13 C15 1.519(11)
C14 H14a 0.9600
C14 H14b 0.9600
C14 H14c 0.9600
C15 H15a 0.9600
C15 H15b 0.9600
C15 H15c 0.9600
C16 C17 1.391(11)
C16 C21 1.399(10)
C17 C18 1.389(11)
C17 C25 1.515(11)
C18 H18 0.9300
C18 C19 1.383(12)
C19 H19 0.9300
C19 C20 1.379(11)
C20 H20 0.9300
C20 C21 1.411(10)
C21 C22 1.516(11)
C22 H22 0.9800
C22 C23 1.517(11)
C22 C24 1.515(10)
C23 H23a 0.9600
C23 H23b 0.9600
C23 H23c 0.9600
C24 H24a 0.9600
C24 H24b 0.9600
C24 H24c 0.9600
C25 H25 0.9800
C25 C26 1.526(13)
C25 C27 1.524(12)
C26 H26a 0.9600
C26 H26b 0.9600
C26 H26c 0.9600
C27 H27a 0.9600
C27 H27b 0.9600
C27 H27c 0.9600
C28 H28a 0.9700
C28 H28b 0.9700
